data_7209519
loop_
_publ_author_name
'Andrews, Michael B.'
'Cahill, Christopher L.'

_publ_section_title
;
 Metal--organic hybrids involving the [UO2Cl3(NO3)]2&#x2212; tecton and
 the role of halogen polarizability
;
_journal_issue 16
_journal_name_full CrystEngComm
_journal_page_first 3082
_journal_paper_doi 10.1039/c2ce26561c
_journal_volume 15
_journal_year 2013
_chemical_formula_sum 'C10 H10 Br2 Cl3 N3 O5 U'
_chemical_formula_weight 756.41
_chemical_name_systematic
;
?
;
_space_group_IT_number 11
_symmetry_cell_setting monoclinic
_symmetry_space_group_name_Hall '-P 2yb'
_symmetry_space_group_name_H-M 'P 1 21/m 1'
_atom_sites_solution_hydrogens geom
_atom_sites_solution_primary direct
_atom_sites_solution_secondary difmap
_audit_creation_method SHELXL-97
_cell_angle_alpha 90.000(5)
_cell_angle_beta 102.360(5)
_cell_angle_gamma 90.000(5)
_cell_formula_units_Z 4
_cell_length_a 9.739(5)
_cell_length_b 16.484(5)
_cell_length_c 12.950(5)
_cell_measurement_temperature 293(2)
_cell_volume 2030.8(14)
_computing_cell_refinement 'SAINTPLUS (Bruker AXS, 2008)'
_computing_data_collection 'APEX II (Bruker AXS, 2008)'
_computing_data_reduction 'SAINTPLUS (Bruker AXS, 2008)'
_computing_molecular_graphics 'Crystal Maker (Palmer, 2009)'
_computing_publication_material 'WINGX (Farrugia, 1998)'
_computing_structure_refinement 'SHELXL-97(Sheldrick, 2008)'
_computing_structure_solution 'SHELXL-97(Sheldrick, 2008)'
_diffrn_ambient_temperature 293(2)
_diffrn_measured_fraction_theta_full 0.999
_diffrn_measured_fraction_theta_max 0.987
_diffrn_radiation_monochromator graphite
_diffrn_radiation_source 'fine-focus sealed tube'
_diffrn_radiation_type MoK\a
_diffrn_radiation_wavelength 0.71073
_diffrn_reflns_av_R_equivalents 0.1070
_diffrn_reflns_av_sigmaI/netI 0.0741
_diffrn_reflns_limit_h_max 11
_diffrn_reflns_limit_h_min -11
_diffrn_reflns_limit_k_max 19
_diffrn_reflns_limit_k_min -15
_diffrn_reflns_limit_l_max 15
_diffrn_reflns_limit_l_min -15
_diffrn_reflns_number 22644
_diffrn_reflns_theta_full 25.00
_diffrn_reflns_theta_max 25.15
_diffrn_reflns_theta_min 1.61
_exptl_absorpt_coefficient_mu 12.345
_exptl_absorpt_correction_T_max 1.0000
_exptl_absorpt_correction_T_min 0.2036
_exptl_absorpt_correction_type empirical
_exptl_crystal_density_diffrn 2.474
_exptl_crystal_density_method 'not measured'
_exptl_crystal_F_000 1376
_exptl_crystal_size_max 0.65
_exptl_crystal_size_mid 0.53
_exptl_crystal_size_min 0.13
_refine_diff_density_max 1.759
_refine_diff_density_min -1.399
_refine_diff_density_rms 0.190
_refine_ls_extinction_method none
_refine_ls_goodness_of_fit_ref 1.055
_refine_ls_hydrogen_treatment constr
_refine_ls_matrix_type full
_refine_ls_number_parameters 235
_refine_ls_number_reflns 3736
_refine_ls_number_restraints 0
_refine_ls_restrained_S_all 1.055
_refine_ls_R_factor_all 0.0838
_refine_ls_R_factor_gt 0.0463
_refine_ls_shift/su_max 0.001
_refine_ls_shift/su_mean 0.000
_refine_ls_structure_factor_coef Fsqd
_refine_ls_weighting_details 'calc w=1/[\s^2^(Fo^2^)+(0.0559P)^2^+7.8723P] where P=(Fo^2^+2Fc^2^)/3'
_refine_ls_weighting_scheme calc
_refine_ls_wR_factor_gt 0.1076
_refine_ls_wR_factor_ref 0.1396
_reflns_number_gt 2549
_reflns_number_total 3736
_reflns_threshold_expression >2\s(I)
_cod_data_source_file c2ce26561c.txt
_cod_data_source_block Compound2
_cod_depositor_comments
;
The following automatic conversions were performed:

'_symmetry_cell_setting' value 'Monoclinic' changed to 'monoclinic'
according to /home/saulius/struct/CIF-dictionaries/cif_core.dic
dictionary named 'cif_core.dic' version 2.4.2 from 2011-04-26.

Automatic conversion script
Id: cif_fix_values 1891 2012-01-12 08:04:46Z andrius 
;
_cod_original_sg_symbol_H-M p21/m
_cod_database_code 7209519

loop_
_symmetry_equiv_pos_as_xyz
'x, y, z'
'-x, y+1/2, -z'
'-x, -y, -z'
'x, -y-1/2, z'

loop_
_atom_site_label
_atom_site_type_symbol
_atom_site_fract_x
_atom_site_fract_y
_atom_site_fract_z
_atom_site_U_iso_or_equiv
_atom_site_adp_type
_atom_site_occupancy
_atom_site_symmetry_multiplicity
_atom_site_calc_flag
_atom_site_refinement_flags
U1 U 0.46633(7) 0.7500 0.79202(5) 0.0460(2) Uani 1 2 d S
U2 U 0.96003(7) 0.7500 0.33525(5) 0.0489(2) Uani 1 2 d S
Br2 Br 0.93651(17) 0.87451(10) 0.82566(12) 0.0811(5) Uani 1 1 d .
Br1 Br 0.52966(19) 0.13176(11) 0.66615(15) 0.0956(6) Uani 1 1 d .
Cl2 Cl 0.4483(4) 0.91333(19) 0.8092(2) 0.0627(9) Uani 1 1 d .
Cl3 Cl 0.9507(4) 0.9152(2) 0.3129(2) 0.0696(10) Uani 1 1 d .
Cl1 Cl 0.3048(6) 0.7500 0.9362(4) 0.0780(16) Uani 1 2 d S
Cl4 Cl 0.9682(7) 0.7500 0.1321(4) 0.0908(18) Uani 1 2 d S
O6 O 1.1432(11) 0.7500 0.3635(9) 0.059(3) Uani 1 2 d S
O7 O 0.9769(9) 0.6839(5) 0.5139(6) 0.061(2) Uani 1 1 d .
O5 O 0.7747(12) 0.7500 0.3143(11) 0.074(4) Uani 1 2 d S
O1 O 0.3201(12) 0.7500 0.6872(8) 0.058(3) Uani 1 2 d S
O3 O 0.5951(10) 0.8142(6) 0.6655(7) 0.077(3) Uani 1 1 d .
O2 O 0.6198(13) 0.7500 0.8922(9) 0.068(4) Uani 1 2 d S
C204 C 0.7967(15) 0.9214(9) 0.9866(11) 0.071(4) Uani 1 1 d .
H3 H 0.8001 0.8669 1.0053 0.085 Uiso 1 1 calc R
N2 N 0.7293(11) 1.0534(8) 1.0160(8) 0.069(3) Uani 1 1 d .
H1 H 0.6894 1.0869 1.0512 0.083 Uiso 1 1 calc R
C103 C 0.6352(13) 0.0730(7) 0.5863(10) 0.058(3) Uani 1 1 d .
N1 N 0.7842(12) -0.0117(9) 0.4731(9) 0.076(4) Uani 1 1 d .
H018 H 0.8335 -0.0388 0.4374 0.092 Uiso 1 1 calc R
N3 N 0.6274(14) 0.7500 0.6316(10) 0.041(3) Uani 1 2 d S
N4 N 0.9816(15) 0.7500 0.5672(11) 0.056(4) Uani 1 2 d S
C202 C 0.8474(15) 1.0280(9) 0.8807(10) 0.067(4) Uani 1 1 d .
H2 H 0.8853 1.0472 0.8253 0.080 Uiso 1 1 calc R
C205 C 0.7342(15) 0.9758(10) 1.0409(11) 0.073(4) Uani 1 1 d .
H022 H 0.6945 0.9581 1.0962 0.087 Uiso 1 1 calc R
C102 C 0.6792(14) 0.1098(9) 0.5038(10) 0.065(4) Uani 1 1 d .
H023 H 0.6576 0.1639 0.4875 0.078 Uiso 1 1 calc R
O4 O 0.6962(16) 0.7500 0.5610(13) 0.100(5) Uani 1 2 d S
C203 C 0.8551(13) 0.9467(8) 0.9042(9) 0.053(3) Uani 1 1 d .
O8 O 0.9989(16) 0.7500 0.6629(10) 0.084(4) Uani 1 2 d S
C104 C 0.6658(13) -0.0057(7) 0.6108(10) 0.054(3) Uani 1 1 d .
H027 H 0.6360 -0.0302 0.6670 0.065 Uiso 1 1 calc R
C105 C 0.7405(15) -0.0482(8) 0.5520(11) 0.070(4) Uani 1 1 d .
H028 H 0.7611 -0.1026 0.5667 0.084 Uiso 1 1 calc R
C201 C 0.7850(14) 1.0810(9) 0.9372(10) 0.068(4) Uani 1 1 d .
H029 H 0.7813 1.1360 0.9209 0.081 Uiso 1 1 calc R
C101 C 0.7532(15) 0.0668(11) 0.4474(11) 0.075(4) Uani 1 1 d .
H030 H 0.7833 0.0906 0.3910 0.090 Uiso 1 1 calc R

loop_
_atom_site_aniso_label
_atom_site_aniso_U_11
_atom_site_aniso_U_22
_atom_site_aniso_U_33
_atom_site_aniso_U_23
_atom_site_aniso_U_13
_atom_site_aniso_U_12
U1 0.0548(4) 0.0407(4) 0.0447(4) 0.000 0.0152(3) 0.000
U2 0.0538(4) 0.0480(4) 0.0466(4) 0.000 0.0143(3) 0.000
Br2 0.0907(11) 0.0692(10) 0.0849(10) -0.0260(8) 0.0224(8) 0.0117(8)
Br1 0.0997(13) 0.0718(12) 0.1158(14) -0.0228(9) 0.0241(10) 0.0129(9)
Cl2 0.088(2) 0.0442(18) 0.0631(19) -0.0005(14) 0.0314(17) 0.0022(16)
Cl3 0.103(3) 0.052(2) 0.0624(19) 0.0064(15) 0.0361(19) 0.0012(18)
Cl1 0.123(5) 0.045(3) 0.087(4) 0.000 0.069(3) 0.000
Cl4 0.154(6) 0.073(4) 0.043(3) 0.000 0.017(3) 0.000
O6 0.045(7) 0.080(9) 0.055(7) 0.000 0.015(5) 0.000
O7 0.086(6) 0.051(5) 0.052(5) 0.001(4) 0.028(4) 0.008(4)
O5 0.047(8) 0.076(10) 0.098(10) 0.000 0.016(7) 0.000
O1 0.062(8) 0.064(8) 0.047(6) 0.000 0.011(6) 0.000
O3 0.083(7) 0.064(7) 0.092(7) -0.002(5) 0.038(6) 0.003(5)
O2 0.069(9) 0.065(9) 0.059(7) 0.000 -0.011(6) 0.000
C204 0.093(11) 0.049(9) 0.073(9) -0.003(7) 0.022(8) -0.005(8)
N2 0.076(8) 0.076(9) 0.057(7) -0.015(6) 0.017(6) 0.004(7)
C103 0.057(8) 0.045(8) 0.060(8) -0.001(6) -0.010(6) -0.001(6)
N1 0.077(9) 0.098(11) 0.058(7) -0.019(7) 0.024(6) -0.015(7)
N3 0.052(8) 0.031(8) 0.047(7) 0.000 0.026(7) 0.000
N4 0.068(10) 0.058(10) 0.050(9) 0.000 0.029(8) 0.000
C202 0.085(10) 0.068(10) 0.051(7) -0.009(7) 0.025(7) -0.006(8)
C205 0.085(11) 0.082(12) 0.058(8) 0.001(8) 0.030(7) -0.009(9)
C102 0.072(10) 0.051(9) 0.063(9) 0.015(7) -0.006(7) -0.017(7)
O4 0.117(14) 0.077(11) 0.125(14) 0.000 0.069(12) 0.000
C203 0.063(8) 0.050(8) 0.044(7) -0.018(6) 0.005(6) -0.004(6)
O8 0.128(12) 0.083(11) 0.052(8) 0.000 0.045(8) 0.000
C104 0.066(8) 0.042(8) 0.058(8) 0.004(6) 0.020(6) -0.005(6)
C105 0.098(11) 0.039(8) 0.075(10) -0.001(7) 0.023(8) 0.001(7)
C201 0.093(11) 0.050(8) 0.057(8) -0.012(7) 0.010(7) 0.003(7)
C101 0.075(11) 0.090(13) 0.056(9) 0.009(8) 0.004(7) -0.020(9)

loop_
_atom_type_symbol
_atom_type_description
_atom_type_scat_dispersion_real
_atom_type_scat_dispersion_imag
_atom_type_scat_source
C C 0.0033 0.0016 'International Tables Vol C Tables 4.2.6.8 and 6.1.1.4'
H H 0.0000 0.0000 'International Tables Vol C Tables 4.2.6.8 and 6.1.1.4'
N N 0.0061 0.0033 'International Tables Vol C Tables 4.2.6.8 and 6.1.1.4'
O O 0.0106 0.0060 'International Tables Vol C Tables 4.2.6.8 and 6.1.1.4'
Cl Cl 0.1484 0.1585 'International Tables Vol C Tables 4.2.6.8 and 6.1.1.4'
Br Br -0.2901 2.4595 'International Tables Vol C Tables 4.2.6.8 and 6.1.1.4'
U U -9.6767 9.6646 'International Tables Vol C Tables 4.2.6.8 and 6.1.1.4'

loop_
_geom_angle_atom_site_label_1
_geom_angle_atom_site_label_2
_geom_angle_atom_site_label_3
_geom_angle
_geom_angle_site_symmetry_1
_geom_angle_site_symmetry_3
O1 U1 O2 176.7(6) . .
O1 U1 O3 86.0(4) . 4_575
O2 U1 O3 91.0(5) . 4_575
O1 U1 O3 86.0(4) . .
O2 U1 O3 91.0(5) . .
O3 U1 O3 50.1(4) 4_575 .
O1 U1 Cl1 92.2(4) . .
O2 U1 Cl1 91.1(5) . .
O3 U1 Cl1 154.9(2) 4_575 .
O3 U1 Cl1 154.9(2) . .
O1 U1 Cl2 90.43(9) . 4_575
O2 U1 Cl2 89.95(9) . 4_575
O3 U1 Cl2 71.6(2) 4_575 4_575
O3 U1 Cl2 121.7(2) . 4_575
Cl1 U1 Cl2 83.39(7) . 4_575
O1 U1 Cl2 90.43(8) . .
O2 U1 Cl2 89.95(9) . .
O3 U1 Cl2 121.7(2) 4_575 .
O3 U1 Cl2 71.6(2) . .
Cl1 U1 Cl2 83.39(7) . .
Cl2 U1 Cl2 166.77(13) 4_575 .
O1 U1 N3 85.3(5) . .
O2 U1 N3 91.4(5) . .
O3 U1 N3 25.0(2) 4_575 .
O3 U1 N3 25.0(2) . .
Cl1 U1 N3 177.5(3) . .
Cl2 U1 N3 96.61(7) 4_575 .
Cl2 U1 N3 96.61(7) . .
O6 U2 O5 176.8(6) . .
O6 U2 O7 86.9(4) . 4_575
O5 U2 O7 90.3(4) . 4_575
O6 U2 O7 86.9(4) . .
O5 U2 O7 90.3(4) . .
O7 U2 O7 51.0(4) 4_575 .
O6 U2 Cl4 87.8(4) . .
O5 U2 Cl4 95.4(5) . .
O7 U2 Cl4 153.92(18) 4_575 .
O7 U2 Cl4 153.92(18) . .
O6 U2 Cl3 91.81(9) . .
O5 U2 Cl3 88.51(9) . .
O7 U2 Cl3 70.30(19) 4_575 .
O7 U2 Cl3 121.26(19) . .
Cl4 U2 Cl3 84.40(7) . .
O6 U2 Cl3 91.81(9) . 4_575
O5 U2 Cl3 88.51(9) . 4_575
O7 U2 Cl3 121.26(19) 4_575 4_575
O7 U2 Cl3 70.30(19) . 4_575
Cl4 U2 Cl3 84.40(7) . 4_575
Cl3 U2 Cl3 168.08(14) . 4_575
O6 U2 N4 86.6(5) . .
O5 U2 N4 90.2(5) . .
O7 U2 N4 25.49(18) 4_575 .
O7 U2 N4 25.49(18) . .
Cl4 U2 N4 174.4(3) . .
Cl3 U2 N4 95.78(7) . .
Cl3 U2 N4 95.78(7) 4_575 .
N4 O7 U2 96.6(7) . .
N3 O3 U1 94.2(8) . .
C205 C204 C203 120.4(14) . .
C205 N2 C201 121.3(13) . .
C104 C103 C102 121.0(13) . .
C104 C103 Br1 119.0(10) . .
C102 C103 Br1 120.0(11) . .
C105 N1 C101 122.0(13) . .
O3 N3 O3 121.6(14) 4_575 .
O3 N3 O4 119.2(7) 4_575 .
O3 N3 O4 119.2(7) . .
O3 N3 U1 60.8(7) 4_575 .
O3 N3 U1 60.8(7) . .
O4 N3 U1 179.3(12) . .
O8 N4 O7 122.0(6) . .
O8 N4 O7 122.0(6) . 4_575
O7 N4 O7 115.9(13) . 4_575
O8 N4 U2 176.2(12) . .
O7 N4 U2 57.9(6) . .
O7 N4 U2 57.9(6) 4_575 .
C201 C202 C203 121.1(13) . .
N2 C205 C204 120.6(13) . .
C101 C102 C103 119.1(14) . .
C202 C203 C204 117.0(12) . .
C202 C203 Br2 121.1(10) . .
C204 C203 Br2 121.9(10) . .
C105 C104 C103 118.8(12) . .
N1 C105 C104 119.7(13) . .
N2 C201 C202 119.5(14) . .
C102 C101 N1 119.4(14) . .

loop_
_geom_bond_atom_site_label_1
_geom_bond_atom_site_label_2
_geom_bond_distance
_geom_bond_site_symmetry_2
U1 O1 1.745(11) .
U1 O2 1.757(11) .
U1 O3 2.502(9) 4_575
U1 O3 2.502(9) .
U1 Cl1 2.686(4) .
U1 Cl2 2.710(3) 4_575
U1 Cl2 2.710(3) .
U1 N3 2.858(12) .
U2 O6 1.743(11) .
U2 O5 1.767(11) .
U2 O7 2.530(8) 4_575
U2 O7 2.530(8) .
U2 Cl4 2.649(5) .
U2 Cl3 2.738(3) .
U2 Cl3 2.738(3) 4_575
U2 N4 2.966(14) .
Br2 C203 1.850(12) .
Br1 C103 1.875(14) .
O7 N4 1.285(10) .
O3 N3 1.213(10) .
C204 C205 1.361(19) .
C204 C203 1.378(18) .
N2 C205 1.318(18) .
N2 C201 1.334(16) .
C103 C104 1.354(16) .
C103 C102 1.374(18) .
N1 C105 1.332(17) .
N1 C101 1.355(19) .
N3 O3 1.213(10) 4_575
N3 O4 1.244(16) .
N4 O8 1.215(16) .
N4 O7 1.285(10) 4_575
C202 C201 1.363(17) .
C202 C203 1.372(17) .
C102 C101 1.334(19) .
C104 C105 1.356(18) .
